data_1554807
loop_
_publ_author_name
'Lustosa, Danilo M.'
'Cieslik, Patrick'
'Hartmann, Deborah'
'Bruckhoff, Tim'
'Rudolph, Matthias'
'Rominger, Frank'
'Hashmi, A. Stephen K.'

_publ_section_title
;
 Direct access to benzo[b]fluorenes via a gold-catalysed A3-coupling
 strategy
;
_journal_issue 10
_journal_name_full 'Organic Chemistry Frontiers'
_journal_page_first 1655
_journal_paper_doi 10.1039/C9QO00260J
_journal_volume 6
_journal_year 2019
_chemical_formula_sum 'C27 H23 N O'
_chemical_formula_weight 377.46
_chemical_name_common '5a in manuscript'
_space_group_crystal_system triclinic
_space_group_IT_number 2
_space_group_name_Hall '-P 1'
_space_group_name_H-M_alt 'P -1'
_atom_sites_solution_hydrogens geom
_audit_creation_method SHELXL-2016/6
_audit_update_record
;
2019-02-06 deposited with the CCDC.	2019-03-27 downloaded from the CCDC.
;
_cell_angle_alpha 60.7986(16)
_cell_angle_beta 76.2796(17)
_cell_angle_gamma 71.3801(17)
_cell_formula_units_Z 2
_cell_length_a 10.4979(7)
_cell_length_b 10.7112(7)
_cell_length_c 10.8365(7)
_cell_measurement_reflns_used 1680
_cell_measurement_temperature 200(2)
_cell_measurement_theta_max 24.29
_cell_measurement_theta_min 2.24
_cell_volume 1003.08(12)
_computing_cell_refinement 'Bruker SAINT'
_computing_data_collection 'Bruker APEX2'
_computing_data_reduction 'Bruker SAINT'
_computing_molecular_graphics 'Bruker SHELXTL'
_computing_publication_material 'Bruker SHELXTL'
_computing_structure_refinement 'SHELXL-2016/6 (Sheldrick, 2016)'
_computing_structure_solution 'SHELXS-97 (Sheldrick 2008)'
_diffrn_ambient_temperature 200(2)
_diffrn_measured_fraction_theta_full 0.999
_diffrn_measured_fraction_theta_max 0.999
_diffrn_measurement_device_type 'Bruker APEX-II Quazar area detector'
_diffrn_measurement_method '\f and \w scans'
_diffrn_radiation_type MoK\a
_diffrn_radiation_wavelength 0.71073
_diffrn_reflns_av_R_equivalents 0.0391
_diffrn_reflns_av_unetI/netI 0.0638
_diffrn_reflns_Laue_measured_fraction_full 0.999
_diffrn_reflns_Laue_measured_fraction_max 0.999
_diffrn_reflns_limit_h_max 12
_diffrn_reflns_limit_h_min -12
_diffrn_reflns_limit_k_max 12
_diffrn_reflns_limit_k_min -12
_diffrn_reflns_limit_l_max 12
_diffrn_reflns_limit_l_min -12
_diffrn_reflns_number 9717
_diffrn_reflns_point_group_measured_fraction_full 0.999
_diffrn_reflns_point_group_measured_fraction_max 0.999
_diffrn_reflns_theta_full 25.055
_diffrn_reflns_theta_max 25.055
_diffrn_reflns_theta_min 2.057
_diffrn_source 'ImuS microsource'
_exptl_absorpt_coefficient_mu 0.075
_exptl_absorpt_correction_T_max 0.9579
_exptl_absorpt_correction_T_min 0.9027
_exptl_absorpt_correction_type multi-scan
_exptl_absorpt_process_details
;
Sheldrick, G. M. (2008). <i>SADABS</i>. University of G\"ottingen, Germany.
;
_exptl_crystal_colour yellow
_exptl_crystal_density_diffrn 1.250
_exptl_crystal_description polyhedron
_exptl_crystal_F_000 400
_exptl_crystal_size_max 0.110
_exptl_crystal_size_mid 0.090
_exptl_crystal_size_min 0.070
_refine_diff_density_max 0.181
_refine_diff_density_min -0.190
_refine_diff_density_rms 0.040
_refine_ls_extinction_method none
_refine_ls_goodness_of_fit_ref 1.023
_refine_ls_hydrogen_treatment constr
_refine_ls_matrix_type full
_refine_ls_number_parameters 262
_refine_ls_number_reflns 3554
_refine_ls_number_restraints 0
_refine_ls_restrained_S_all 1.023
_refine_ls_R_factor_all 0.0956
_refine_ls_R_factor_gt 0.0551
_refine_ls_shift/su_max 0.000
_refine_ls_shift/su_mean 0.000
_refine_ls_structure_factor_coef Fsqd
_refine_ls_weighting_details 'w=1/[\s^2^(Fo^2^)+(0.0645P)^2^] where P=(Fo^2^+2Fc^2^)/3'
_refine_ls_weighting_scheme calc
_refine_ls_wR_factor_gt 0.1259
_refine_ls_wR_factor_ref 0.1418
_reflns_Friedel_coverage 0.000
_reflns_number_gt 2206
_reflns_number_total 3554
_reflns_threshold_expression 'I > 2\s(I)'
_cod_data_source_file c9qo00260j2.cif
_cod_data_source_block dml5
_cod_database_code 1554807
_shelx_shelxl_version_number 2016/6
_shelx_space_group_comment
; 
The symmetry employed for this shelxl refinement is uniquely defined 
by the following loop, which should always be used as a source of 
symmetry information in preference to the above space-group names. 
They are only intended as comments. 
;
_shelx_estimated_absorpt_t_min 0.992
_shelx_estimated_absorpt_t_max 0.995

loop_
_space_group_symop_operation_xyz
'x, y, z'
'-x, -y, -z'

loop_
_atom_site_label
_atom_site_type_symbol
_atom_site_fract_x
_atom_site_fract_y
_atom_site_fract_z
_atom_site_U_iso_or_equiv
_atom_site_adp_type
_atom_site_occupancy
_atom_site_site_symmetry_order
_atom_site_calc_flag
_atom_site_refinement_flags_posn
_atom_site_refinement_flags_adp
C11 C 0.2165(2) 0.5777(2) 0.2976(2) 0.0321(6) Uani 1 1 d . .
H11 H 0.127210 0.640061 0.260933 0.038 Uiso 1 1 calc R U
C12 C 0.1885(2) 0.4772(2) 0.4529(2) 0.0288(5) Uani 1 1 d . .
C13 C 0.1450(2) 0.5139(2) 0.5619(2) 0.0320(6) Uani 1 1 d . .
H13 H 0.131074 0.613061 0.544440 0.038 Uiso 1 1 calc R U
C14 C 0.1205(2) 0.4052(2) 0.7014(2) 0.0315(6) Uani 1 1 d . .
C15 C 0.0724(2) 0.4395(3) 0.8172(3) 0.0409(6) Uani 1 1 d . .
H15 H 0.057774 0.538101 0.801741 0.049 Uiso 1 1 calc R U
C16 C 0.0467(2) 0.3341(3) 0.9504(3) 0.0462(7) Uani 1 1 d . .
H16 H 0.014778 0.359656 1.026721 0.055 Uiso 1 1 calc R U
C17 C 0.0670(2) 0.1886(3) 0.9756(3) 0.0438(7) Uani 1 1 d . .
H17 H 0.048043 0.115733 1.068730 0.053 Uiso 1 1 calc R U
C18 C 0.1142(2) 0.1508(3) 0.8660(2) 0.0375(6) Uani 1 1 d . .
H18 H 0.128659 0.051279 0.884567 0.045 Uiso 1 1 calc R U
C19 C 0.1418(2) 0.2568(2) 0.7264(2) 0.0303(5) Uani 1 1 d . .
C20 C 0.1889(2) 0.2193(2) 0.6105(2) 0.0298(5) Uani 1 1 d . .
C21 C 0.2122(2) 0.3292(2) 0.4765(2) 0.0286(5) Uani 1 1 d . .
C22 C 0.2614(2) 0.3263(2) 0.3379(2) 0.0326(6) Uani 1 1 d . .
C23 C 0.2963(2) 0.2116(3) 0.2998(3) 0.0436(7) Uani 1 1 d . .
H23 H 0.291655 0.114412 0.369200 0.052 Uiso 1 1 calc R U
C24 C 0.3378(3) 0.2422(3) 0.1590(3) 0.0534(7) Uani 1 1 d . .
H24 H 0.362602 0.164886 0.131928 0.064 Uiso 1 1 calc R U
C25 C 0.3438(3) 0.3828(3) 0.0573(3) 0.0524(7) Uani 1 1 d . .
H25 H 0.372035 0.401266 -0.038803 0.063 Uiso 1 1 calc R U
C26 C 0.3092(2) 0.4972(3) 0.0933(3) 0.0451(7) Uani 1 1 d . .
H26 H 0.313361 0.594080 0.022640 0.054 Uiso 1 1 calc R U
C27 C 0.2683(2) 0.4692(2) 0.2340(2) 0.0342(6) Uani 1 1 d . .
N31 N 0.29657(17) 0.67783(18) 0.27495(18) 0.0333(5) Uani 1 1 d . .
C32 C 0.4334(2) 0.6061(3) 0.3162(3) 0.0449(7) Uani 1 1 d . .
H32A H 0.487608 0.563776 0.251353 0.054 Uiso 1 1 calc R U
H32B H 0.431373 0.525054 0.413967 0.054 Uiso 1 1 calc R U
C33 C 0.4965(3) 0.7185(3) 0.3093(3) 0.0597(8) Uani 1 1 d . .
H33A H 0.445681 0.754853 0.379555 0.072 Uiso 1 1 calc R U
H33B H 0.590639 0.671033 0.334267 0.072 Uiso 1 1 calc R U
O34 O 0.49610(19) 0.8394(2) 0.17139(19) 0.0666(6) Uani 1 1 d . .
C35 C 0.3626(3) 0.9073(3) 0.1319(3) 0.0571(8) Uani 1 1 d . .
H35A H 0.364085 0.990921 0.035644 0.069 Uiso 1 1 calc R U
H35B H 0.307775 0.946575 0.198864 0.069 Uiso 1 1 calc R U
C36 C 0.2991(2) 0.7996(2) 0.1328(2) 0.0440(7) Uani 1 1 d . .
H36A H 0.205916 0.848800 0.105084 0.053 Uiso 1 1 calc R U
H36B H 0.351694 0.762247 0.063765 0.053 Uiso 1 1 calc R U
C41 C 0.2082(2) 0.0638(2) 0.6373(2) 0.0330(6) Uani 1 1 d . .
C42 C 0.1023(2) 0.0157(3) 0.6326(2) 0.0399(6) Uani 1 1 d . .
H42 H 0.016010 0.081999 0.613522 0.048 Uiso 1 1 calc R U
C43 C 0.1202(3) -0.1270(3) 0.6551(3) 0.0481(7) Uani 1 1 d . .
H43 H 0.046775 -0.158024 0.650744 0.058 Uiso 1 1 calc R U
C44 C 0.2443(3) -0.2242(3) 0.6838(3) 0.0521(7) Uani 1 1 d . .
H44 H 0.256939 -0.322219 0.698573 0.062 Uiso 1 1 calc R U
C45 C 0.3498(3) -0.1796(3) 0.6912(3) 0.0563(8) Uani 1 1 d . .
H45 H 0.435469 -0.246910 0.711777 0.068 Uiso 1 1 calc R U
C46 C 0.3317(2) -0.0366(3) 0.6686(3) 0.0496(7) Uani 1 1 d . .
H46 H 0.405196 -0.006807 0.674699 0.060 Uiso 1 1 calc R U

loop_
_atom_site_aniso_label
_atom_site_aniso_U_11
_atom_site_aniso_U_22
_atom_site_aniso_U_33
_atom_site_aniso_U_23
_atom_site_aniso_U_13
_atom_site_aniso_U_12
C11 0.0309(13) 0.0290(13) 0.0310(13) -0.0084(11) -0.0034(10) -0.0088(10)
C12 0.0242(13) 0.0287(13) 0.0306(13) -0.0104(10) -0.0026(10) -0.0076(9)
C13 0.0283(13) 0.0302(13) 0.0379(14) -0.0150(11) 0.0003(11) -0.0104(10)
C14 0.0282(13) 0.0344(14) 0.0322(14) -0.0144(11) 0.0004(10) -0.0111(10)
C15 0.0423(16) 0.0417(15) 0.0416(16) -0.0206(13) 0.0030(12) -0.0157(11)
C16 0.0527(17) 0.0560(18) 0.0348(16) -0.0257(14) 0.0053(12) -0.0172(13)
C17 0.0478(17) 0.0463(16) 0.0305(15) -0.0115(12) 0.0007(12) -0.0157(12)
C18 0.0373(15) 0.0364(14) 0.0336(14) -0.0113(12) -0.0031(11) -0.0097(11)
C19 0.0267(13) 0.0328(13) 0.0304(14) -0.0123(11) 0.0010(10) -0.0118(10)
C20 0.0262(13) 0.0284(12) 0.0310(13) -0.0101(11) -0.0004(10) -0.0087(9)
C21 0.0230(12) 0.0309(13) 0.0333(14) -0.0150(11) -0.0020(10) -0.0079(9)
C22 0.0278(13) 0.0366(14) 0.0344(14) -0.0155(11) -0.0013(10) -0.0110(10)
C23 0.0546(18) 0.0399(15) 0.0405(16) -0.0201(12) 0.0031(13) -0.0189(12)
C24 0.067(2) 0.0567(18) 0.0478(18) -0.0318(15) 0.0087(14) -0.0250(14)
C25 0.066(2) 0.0639(19) 0.0359(16) -0.0278(15) 0.0102(13) -0.0282(15)
C26 0.0525(17) 0.0470(16) 0.0346(15) -0.0144(13) -0.0003(12) -0.0195(12)
C27 0.0308(14) 0.0385(14) 0.0329(14) -0.0141(11) -0.0029(11) -0.0112(10)
N31 0.0318(12) 0.0301(10) 0.0311(11) -0.0055(9) -0.0040(9) -0.0120(8)
C32 0.0368(15) 0.0478(15) 0.0349(15) -0.0037(12) -0.0041(12) -0.0154(12)
C33 0.0550(19) 0.0650(19) 0.0494(18) -0.0029(15) -0.0090(14) -0.0368(15)
O34 0.0581(13) 0.0666(13) 0.0564(13) 0.0048(10) -0.0122(10) -0.0404(10)
C35 0.067(2) 0.0425(16) 0.0523(18) -0.0026(13) -0.0100(15) -0.0284(14)
C36 0.0438(16) 0.0354(14) 0.0401(15) -0.0035(12) -0.0075(12) -0.0134(11)
C41 0.0395(15) 0.0282(13) 0.0262(13) -0.0091(10) 0.0006(11) -0.0097(11)
C42 0.0417(16) 0.0368(14) 0.0393(15) -0.0141(12) -0.0060(11) -0.0106(11)
C43 0.0587(19) 0.0400(16) 0.0501(17) -0.0163(13) -0.0072(14) -0.0226(13)
C44 0.069(2) 0.0310(15) 0.0560(18) -0.0169(13) -0.0055(15) -0.0160(14)
C45 0.0504(18) 0.0324(15) 0.079(2) -0.0221(14) -0.0103(15) -0.0034(12)
C46 0.0397(16) 0.0367(15) 0.070(2) -0.0210(14) -0.0064(14) -0.0102(12)

loop_
_atom_type_symbol
_atom_type_description
_atom_type_scat_dispersion_real
_atom_type_scat_dispersion_imag
_atom_type_scat_source
C C 0.0033 0.0016 'International Tables Vol C Tables 4.2.6.8 and 6.1.1.4'
H H 0.0000 0.0000 'International Tables Vol C Tables 4.2.6.8 and 6.1.1.4'
N N 0.0061 0.0033 'International Tables Vol C Tables 4.2.6.8 and 6.1.1.4'
O O 0.0106 0.0060 'International Tables Vol C Tables 4.2.6.8 and 6.1.1.4'

loop_
_geom_angle_atom_site_label_1
_geom_angle_atom_site_label_2
_geom_angle_atom_site_label_3
_geom_angle
N31 C11 C12 112.41(17)
N31 C11 C27 120.67(18)
C12 C11 C27 101.89(17)
N31 C11 H11 107.0
C12 C11 H11 107.0
C27 C11 H11 107.0
C13 C12 C21 121.0(2)
C13 C12 C11 127.87(19)
C21 C12 C11 111.09(18)
C12 C13 C14 120.2(2)
C12 C13 H13 119.9
C14 C13 H13 119.9
C13 C14 C15 121.9(2)
C13 C14 C19 119.4(2)
C15 C14 C19 118.7(2)
C16 C15 C14 121.2(2)
C16 C15 H15 119.4
C14 C15 H15 119.4
C15 C16 C17 120.4(2)
C15 C16 H16 119.8
C17 C16 H16 119.8
C18 C17 C16 120.0(2)
C18 C17 H17 120.0
C16 C17 H17 120.0
C17 C18 C19 121.3(2)
C17 C18 H18 119.3
C19 C18 H18 119.3
C18 C19 C14 118.3(2)
C18 C19 C20 121.9(2)
C14 C19 C20 119.80(19)
C21 C20 C19 118.65(19)
C21 C20 C41 121.92(19)
C19 C20 C41 119.41(18)
C20 C21 C12 120.9(2)
C20 C21 C22 131.7(2)
C12 C21 C22 107.43(18)
C23 C22 C27 119.9(2)
C23 C22 C21 131.4(2)
C27 C22 C21 108.63(19)
C24 C23 C22 118.7(2)
C24 C23 H23 120.7
C22 C23 H23 120.7
C25 C24 C23 121.1(3)
C25 C24 H24 119.4
C23 C24 H24 119.4
C24 C25 C26 120.8(2)
C24 C25 H25 119.6
C26 C25 H25 119.6
C25 C26 C27 119.2(2)
C25 C26 H26 120.4
C27 C26 H26 120.4
C26 C27 C22 120.2(2)
C26 C27 C11 128.8(2)
C22 C27 C11 110.81(19)
C36 N31 C32 109.93(17)
C36 N31 C11 114.63(17)
C32 N31 C11 114.75(17)
N31 C32 C33 109.0(2)
N31 C32 H32A 109.9
C33 C32 H32A 109.9
N31 C32 H32B 109.9
C33 C32 H32B 109.9
H32A C32 H32B 108.3
O34 C33 C32 111.3(2)
O34 C33 H33A 109.4
C32 C33 H33A 109.4
O34 C33 H33B 109.4
C32 C33 H33B 109.4
H33A C33 H33B 108.0
C35 O34 C33 110.44(19)
O34 C35 C36 111.0(2)
O34 C35 H35A 109.4
C36 C35 H35A 109.4
O34 C35 H35B 109.4
C36 C35 H35B 109.4
H35A C35 H35B 108.0
N31 C36 C35 108.92(19)
N31 C36 H36A 109.9
C35 C36 H36A 109.9
N31 C36 H36B 109.9
C35 C36 H36B 109.9
H36A C36 H36B 108.3
C46 C41 C42 118.0(2)
C46 C41 C20 121.1(2)
C42 C41 C20 120.9(2)
C43 C42 C41 121.1(2)
C43 C42 H42 119.5
C41 C42 H42 119.5
C44 C43 C42 120.0(2)
C44 C43 H43 120.0
C42 C43 H43 120.0
C45 C44 C43 119.9(2)
C45 C44 H44 120.0
C43 C44 H44 120.0
C44 C45 C46 120.1(2)
C44 C45 H45 120.0
C46 C45 H45 120.0
C45 C46 C41 121.0(2)
C45 C46 H46 119.5
C41 C46 H46 119.5

loop_
_geom_bond_atom_site_label_1
_geom_bond_atom_site_label_2
_geom_bond_distance
C11 N31 1.462(3)
C11 C12 1.509(3)
C11 C27 1.523(3)
C11 H11 1.0000
C12 C13 1.357(3)
C12 C21 1.423(3)
C13 C14 1.413(3)
C13 H13 0.9500
C14 C15 1.413(3)
C14 C19 1.425(3)
C15 C16 1.360(3)
C15 H15 0.9500
C16 C17 1.396(3)
C16 H16 0.9500
C17 C18 1.372(3)
C17 H17 0.9500
C18 C19 1.410(3)
C18 H18 0.9500
C19 C20 1.432(3)
C20 C21 1.379(3)
C20 C41 1.497(3)
C21 C22 1.480(3)
C22 C23 1.396(3)
C22 C27 1.403(3)
C23 C24 1.383(3)
C23 H23 0.9500
C24 C25 1.376(3)
C24 H24 0.9500
C25 C26 1.379(3)
C25 H25 0.9500
C26 C27 1.387(3)
C26 H26 0.9500
N31 C36 1.455(3)
N31 C32 1.455(3)
C32 C33 1.514(3)
C32 H32A 0.9900
C32 H32B 0.9900
C33 O34 1.422(3)
C33 H33A 0.9900
C33 H33B 0.9900
O34 C35 1.416(3)
C35 C36 1.501(3)
C35 H35A 0.9900
C35 H35B 0.9900
C36 H36A 0.9900
C36 H36B 0.9900
C41 C46 1.384(3)
C41 C42 1.387(3)
C42 C43 1.380(3)
C42 H42 0.9500
C43 C44 1.374(3)
C43 H43 0.9500
C44 C45 1.371(3)
C44 H44 0.9500
C45 C46 1.383(3)
C45 H45 0.9500
C46 H46 0.9500

loop_
_geom_torsion_atom_site_label_1
_geom_torsion_atom_site_label_2
_geom_torsion_atom_site_label_3
_geom_torsion_atom_site_label_4
_geom_torsion
N31 C11 C12 C13 46.6(3)
C27 C11 C12 C13 177.2(2)
N31 C11 C12 C21 -134.12(19)
C27 C11 C12 C21 -3.5(2)
C21 C12 C13 C14 -1.0(3)
C11 C12 C13 C14 178.3(2)
C12 C13 C14 C15 -178.6(2)
C12 C13 C14 C19 0.0(3)
C13 C14 C15 C16 178.7(2)
C19 C14 C15 C16 0.0(3)
C14 C15 C16 C17 -0.2(4)
C15 C16 C17 C18 0.6(4)
C16 C17 C18 C19 -0.7(3)
C17 C18 C19 C14 0.5(3)
C17 C18 C19 C20 -178.9(2)
C13 C14 C19 C18 -178.86(19)
C15 C14 C19 C18 -0.2(3)
C13 C14 C19 C20 0.5(3)
C15 C14 C19 C20 179.2(2)
C18 C19 C20 C21 179.2(2)
C14 C19 C20 C21 -0.2(3)
C18 C19 C20 C41 0.7(3)
C14 C19 C20 C41 -178.7(2)
C19 C20 C21 C12 -0.8(3)
C41 C20 C21 C12 177.74(19)
C19 C20 C21 C22 179.3(2)
C41 C20 C21 C22 -2.2(4)
C13 C12 C21 C20 1.4(3)
C11 C12 C21 C20 -178.00(19)
C13 C12 C21 C22 -178.65(19)
C11 C12 C21 C22 2.0(2)
C20 C21 C22 C23 1.8(4)
C12 C21 C22 C23 -178.2(2)
C20 C21 C22 C27 -179.4(2)
C12 C21 C22 C27 0.6(2)
C27 C22 C23 C24 0.2(3)
C21 C22 C23 C24 179.0(2)
C22 C23 C24 C25 -0.6(4)
C23 C24 C25 C26 0.4(4)
C24 C25 C26 C27 0.1(4)
C25 C26 C27 C22 -0.5(4)
C25 C26 C27 C11 -175.4(2)
C23 C22 C27 C26 0.3(3)
C21 C22 C27 C26 -178.7(2)
C23 C22 C27 C11 176.0(2)
C21 C22 C27 C11 -2.9(2)
N31 C11 C27 C26 -55.5(3)
C12 C11 C27 C26 179.2(2)
N31 C11 C27 C22 129.2(2)
C12 C11 C27 C22 3.9(2)
C12 C11 N31 C36 -165.83(18)
C27 C11 N31 C36 73.9(2)
C12 C11 N31 C32 65.5(2)
C27 C11 N31 C32 -54.7(3)
C36 N31 C32 C33 57.9(3)
C11 N31 C32 C33 -171.11(19)
N31 C32 C33 O34 -57.2(3)
C32 C33 O34 C35 57.8(3)
C33 O34 C35 C36 -58.9(3)
C32 N31 C36 C35 -59.1(3)
C11 N31 C36 C35 169.9(2)
O34 C35 C36 N31 59.5(3)
C21 C20 C41 C46 89.4(3)
C19 C20 C41 C46 -92.1(3)
C21 C20 C41 C42 -91.1(3)
C19 C20 C41 C42 87.4(3)
C46 C41 C42 C43 -1.5(3)
C20 C41 C42 C43 179.0(2)
C41 C42 C43 C44 0.5(4)
C42 C43 C44 C45 0.5(4)
C43 C44 C45 C46 -0.5(4)
C44 C45 C46 C41 -0.5(4)
C42 C41 C46 C45 1.5(4)
C20 C41 C46 C45 -179.0(2)
